data_1570920
_publ_author_name
'Fernandez-Delgado, Elena Estirado, Samuel Rodriguez, Ana B. Vinuelas-Zahinos, Emilio Luna-Giles, Francisco Espino, Javier Pariente, Jose A.'
_publ_contact_author
;
Emilio, Vi\~nuelas-Zah\'inos
Departament Inorganic Chemistry, 
University Extremadura, 
Badajoz,
;
_publ_contact_author_email emilvin@unex.es
_publ_contact_author_phone 924289300
_publ_section_title
;
 Synthesis, characterization, crystal structures and cytotoxic activity of
 Pt(II) complexes with N,N-donor ligands in tumor cell lines
;
_journal_name_full Polyhedron
_journal_page_first 116756
_journal_paper_doi 10.1016/j.poly.2023.116756
_journal_volume 248
_journal_year 2024
_chemical_formula_moiety 'C8 H11 Cl2 N3 Pt S'
_chemical_formula_sum 'C8 H11 Cl2 N3 Pt S'
_chemical_formula_weight 447.25
_space_group_IT_number 14
_space_group_name_Hall '-P 2ybc'
_space_group_name_H-M_alt 'P 1 21/c 1'
_symmetry_cell_setting monoclinic
_symmetry_Int_Tables_number 14
_symmetry_space_group_name_Hall '-P 2ybc'
_symmetry_space_group_name_H-M 'P 1 21/c 1'
_atom_sites_solution_hydrogens geom
_audit_creation_date 2023-03-24T11:05:50-00:00
_audit_creation_method 'WinGX routine CIF_UPDATE'
_cell_angle_alpha 90
_cell_angle_beta 91.123(2)
_cell_angle_gamma 90
_cell_formula_units_Z 8
_cell_length_a 17.9683(9)
_cell_length_b 7.3231(4)
_cell_length_c 17.3899(8)
_cell_measurement_reflns_used 6361
_cell_measurement_temperature 100(2)
_cell_measurement_theta_max 25.485
_cell_measurement_theta_min 2.27
_cell_volume 2287.8(2)
_computing_cell_refinement 'BRUKER APEX3'
_computing_data_collection 'BRUKER APEX3'
_computing_structure_refinement 'SHELXL-2018/3 (Sheldrick, 2018)'
_diffrn_ambient_temperature 100(2)
_diffrn_measured_fraction_theta_full 0.999
_diffrn_measured_fraction_theta_max 0.997
_diffrn_measurement_device_type 'Bruker D8 VENTURE PHOTON III-14'
_diffrn_measurement_method 'omega and phi'
_diffrn_radiation_monochromator 'multilayer mirror'
_diffrn_radiation_type MoK\a
_diffrn_radiation_wavelength 0.71073
_diffrn_reflns_av_unetI/netI 0.0572
_diffrn_reflns_Laue_measured_fraction_full 0.999
_diffrn_reflns_Laue_measured_fraction_max 0.997
_diffrn_reflns_limit_h_max 22
_diffrn_reflns_limit_h_min -22
_diffrn_reflns_limit_k_max 9
_diffrn_reflns_limit_k_min 0
_diffrn_reflns_limit_l_max 21
_diffrn_reflns_limit_l_min 0
_diffrn_reflns_number 8082
_diffrn_reflns_point_group_measured_fraction_full 0.999
_diffrn_reflns_point_group_measured_fraction_max 0.997
_diffrn_reflns_theta_full 25.242
_diffrn_reflns_theta_max 26.494
_diffrn_reflns_theta_min 2.583
_exptl_absorpt_coefficient_mu 12.884
_exptl_absorpt_correction_T_max 0.6557
_exptl_absorpt_correction_T_min 0.4776
_exptl_absorpt_correction_type multi-scan
_exptl_absorpt_process_details 'SADABS (Sheldrick, 2016)'
_exptl_crystal_colour yellow
_exptl_crystal_density_diffrn 2.597
_exptl_crystal_description needle
_exptl_crystal_F_000 1664
_exptl_crystal_size_max 0.07
_exptl_crystal_size_mid 0.03
_exptl_crystal_size_min 0.02
_refine_diff_density_max 4.441
_refine_diff_density_min -3.044
_refine_diff_density_rms 0.307
_refine_ls_extinction_method none
_refine_ls_goodness_of_fit_ref 1.054
_refine_ls_hydrogen_treatment constr
_refine_ls_matrix_type full
_refine_ls_number_parameters 253
_refine_ls_number_reflns 8082
_refine_ls_number_restraints 0
_refine_ls_restrained_S_all 1.054
_refine_ls_R_factor_all 0.0793
_refine_ls_R_factor_gt 0.0597
_refine_ls_shift/su_max 0
_refine_ls_shift/su_mean 0
_refine_ls_structure_factor_coef Fsqd
_refine_ls_weighting_details 'w=1/[\s^2^(Fo^2^)+(0.0940P)^2^+8.6527P] where P=(Fo^2^+2Fc^2^)/3'
_refine_ls_weighting_scheme calc
_refine_ls_wR_factor_gt 0.14
_refine_ls_wR_factor_ref 0.15
_reflns_Friedel_coverage 0
_reflns_number_gt 6475
_reflns_number_total 8082
_reflns_threshold_expression 'I > 2\s(I)'
_cod_data_source_file PtClDMPzTn.cif
_cod_data_source_block 21vza006
_cod_original_sg_symbol_H-M 'P 21/c'
_cod_database_code 1570920
_shelx_shelxl_version_number 2018/3

loop_
_symmetry_equiv_pos_as_xyz
'x, y, z'
'-x, y+1/2, -z+1/2'
'-x, -y, -z'
'x, -y-1/2, z-1/2'

loop_
_atom_site_label
_atom_site_type_symbol
_atom_site_fract_x
_atom_site_fract_y
_atom_site_fract_z
_atom_site_U_iso_or_equiv
_atom_site_adp_type
_atom_site_occupancy
_atom_site_site_symmetry_order
_atom_site_calc_flag
_atom_site_refinement_flags_posn
_atom_site_refinement_flags_adp
_atom_site_refinement_flags_occupancy
_atom_site_disorder_assembly
_atom_site_disorder_group
Pt Pt 0.29088(3) 0.16394(7) 0.41560(3) 0.01153(17) Uani 1 1 d . . . . .
PtA Pt 0.21900(3) -0.32033(7) 0.42873(3) 0.01166(17) Uani 1 1 d . . . . .
Cl1A Cl 0.0938(2) -0.3243(5) 0.39788(19) 0.0195(8) Uani 1 1 d . . . . .
Cl2A Cl 0.1878(2) -0.2380(5) 0.55086(18) 0.0189(8) Uani 1 1 d . . . . .
C1 C 0.1355(9) 0.1711(18) 0.4150(8) 0.014(2) Uani 1 1 d . . . . .
C1A C 0.3719(9) -0.357(2) 0.3964(8) 0.014(2) Uani 1 1 d . . . . .
C2 C 0.1703(10) 0.255(2) 0.5386(7) 0.020(3) Uani 1 1 d . . . . .
H2A H 0.19981 0.361423 0.556423 0.024 Uiso 1 1 calc R U . . .
H2B H 0.179678 0.151967 0.57447 0.024 Uiso 1 1 calc R U . . .
C2A C 0.3703(10) -0.275(2) 0.5236(7) 0.020(3) Uani 1 1 d . . . . .
H2A1 H 0.371672 -0.384906 0.557044 0.024 Uiso 1 1 calc R U . . .
H2A2 H 0.346901 -0.174039 0.551946 0.024 Uiso 1 1 calc R U . . .
C3 C 0.0876(10) 0.302(2) 0.5351(8) 0.024(4) Uani 1 1 d . . . . .
H3A H 0.080923 0.435697 0.531513 0.028 Uiso 1 1 calc R U . . .
H3B H 0.063161 0.258407 0.582283 0.028 Uiso 1 1 calc R U . . .
C3A C 0.4475(9) -0.224(2) 0.5001(8) 0.020(4) Uani 1 1 d . . . . .
H3A1 H 0.484202 -0.256453 0.541049 0.023 Uiso 1 1 calc R U . . .
H3A2 H 0.450647 -0.091009 0.490413 0.023 Uiso 1 1 calc R U . . .
C4 C 0.2280(9) 0.0364(19) 0.2522(7) 0.012(3) Uani 1 1 d . . . . .
C4A C 0.2379(9) -0.455(2) 0.2575(7) 0.014(3) Uani 1 1 d . . . . .
C5 C 0.1554(10) 0.014(2) 0.2232(7) 0.019(4) Uani 1 1 d . . . . .
H5 H 0.142331 -0.027271 0.172945 0.023 Uiso 1 1 calc R U . . .
C5A C 0.3006(9) -0.497(2) 0.2131(7) 0.016(3) Uani 1 1 d . . . . .
H5A H 0.299571 -0.540261 0.161525 0.02 Uiso 1 1 calc R U . . .
C6 C 0.1067(10) 0.061(2) 0.2782(8) 0.021(4) Uani 1 1 d . . . . .
C6A C 0.3631(10) -0.466(2) 0.2572(7) 0.018(4) Uani 1 1 d . . . . .
C7 C 0.2977(10) 0.002(2) 0.2122(7) 0.020(4) Uani 1 1 d . . . . .
H7A H 0.286385 -0.043682 0.160256 0.03 Uiso 1 1 calc R U . . .
H7B H 0.326219 0.11541 0.208886 0.03 Uiso 1 1 calc R U . . .
H7C H 0.32697 -0.089674 0.240676 0.03 Uiso 1 1 calc R U . . .
C7A C 0.1590(9) -0.475(2) 0.2330(7) 0.020(4) Uani 1 1 d . . . . .
H7A1 H 0.156321 -0.517615 0.179674 0.03 Uiso 1 1 calc R U . . .
H7A2 H 0.13455 -0.563438 0.266357 0.03 Uiso 1 1 calc R U . . .
H7A3 H 0.133884 -0.356422 0.236872 0.03 Uiso 1 1 calc R U . . .
C8 C 0.0244(10) 0.060(2) 0.2796(8) 0.024(4) Uani 1 1 d . . . . .
H8A H 0.007923 0.103111 0.329799 0.036 Uiso 1 1 calc R U . . .
H8B H 0.004734 0.140754 0.239144 0.036 Uiso 1 1 calc R U . . .
H8C H 0.00611 -0.064492 0.270738 0.036 Uiso 1 1 calc R U . . .
C8A C 0.4427(10) -0.481(2) 0.2401(8) 0.022(4) Uani 1 1 d . . . . .
H8A1 H 0.472369 -0.447606 0.28585 0.033 Uiso 1 1 calc R U . . .
H8A2 H 0.454184 -0.606636 0.225223 0.033 Uiso 1 1 calc R U . . .
H8A3 H 0.454509 -0.398055 0.197778 0.033 Uiso 1 1 calc R U . . .
N1 N 0.1911(8) 0.2033(17) 0.4596(6) 0.015(3) Uani 1 1 d . . . . .
N1A N 0.3281(7) -0.3141(15) 0.4509(6) 0.009(3) Uani 1 1 d . . . . .
N2 N 0.1508(7) 0.1160(17) 0.3408(6) 0.014(3) Uani 1 1 d . . . . .
N2A N 0.3368(8) -0.4062(16) 0.3278(6) 0.014(3) Uani 1 1 d . . . . .
N3 N 0.2251(8) 0.0991(16) 0.3240(6) 0.0127(19) Uani 1 1 d . . . . .
N3A N 0.2596(7) -0.3996(17) 0.3263(6) 0.0127(19) Uani 1 1 d . . . . .
Cl2 Cl 0.3526(2) 0.2319(5) 0.52903(17) 0.0154(8) Uani 1 1 d . . . . .
Cl1 Cl 0.4031(2) 0.1214(6) 0.35843(19) 0.0189(8) Uani 1 1 d . . . . .
S1 S 0.0460(3) 0.1916(6) 0.4511(2) 0.0215(9) Uani 1 1 d . . . . .
S1A S 0.4660(2) -0.3499(5) 0.4132(2) 0.0198(8) Uani 1 1 d . . . . .

loop_
_atom_site_aniso_label
_atom_site_aniso_U_11
_atom_site_aniso_U_22
_atom_site_aniso_U_33
_atom_site_aniso_U_23
_atom_site_aniso_U_13
_atom_site_aniso_U_12
Pt 0.0123(3) 0.0107(3) 0.0116(3) 0.00098(19) 0.0012(2) 0.0001(2)
PtA 0.0121(3) 0.0108(3) 0.0121(3) 0.00121(19) 0.0004(2) 0.0003(2)
Cl1A 0.016(2) 0.024(2) 0.0191(17) 0.0010(14) 0.0003(14) 0.0018(16)
Cl2A 0.023(2) 0.020(2) 0.0129(16) -0.0005(13) 0.0028(14) -0.0002(17)
C1 0.008(6) 0.008(5) 0.026(5) 0.005(4) 0.000(4) 0.000(4)
C1A 0.008(6) 0.008(5) 0.026(5) 0.005(4) 0.000(4) 0.000(4)
C2 0.025(8) 0.022(6) 0.013(5) -0.002(4) 0.001(4) 0.002(6)
C2A 0.025(8) 0.022(6) 0.013(5) -0.002(4) 0.001(4) 0.002(6)
C3 0.024(11) 0.023(10) 0.024(8) -0.010(6) 0.006(7) 0.006(8)
C3A 0.018(10) 0.020(9) 0.020(8) 0.004(6) -0.008(6) 0.004(7)
C4 0.015(9) 0.011(7) 0.012(6) 0.006(5) -0.005(5) -0.001(6)
C4A 0.007(9) 0.022(8) 0.014(7) -0.002(5) -0.002(5) 0.001(7)
C5 0.030(11) 0.016(8) 0.011(7) 0.001(6) -0.007(6) -0.007(7)
C5A 0.025(10) 0.017(8) 0.008(6) -0.006(5) 0.005(6) -0.001(7)
C6 0.024(10) 0.017(9) 0.022(8) 0.000(6) -0.006(7) -0.001(7)
C6A 0.031(11) 0.006(7) 0.019(7) 0.000(5) 0.012(6) 0.000(7)
C7 0.028(11) 0.019(8) 0.013(7) -0.007(6) 0.000(6) -0.004(8)
C7A 0.023(10) 0.022(9) 0.014(7) 0.005(6) 0.001(6) 0.009(8)
C8 0.024(11) 0.019(9) 0.030(8) 0.000(6) -0.008(7) 0.001(8)
C8A 0.021(10) 0.024(10) 0.021(7) -0.002(6) 0.003(6) 0.000(8)
N1 0.011(7) 0.015(7) 0.018(6) 0.006(5) -0.006(5) -0.006(5)
N1A 0.012(7) 0.007(6) 0.008(5) 0.000(4) -0.001(4) -0.007(5)
N2 0.010(7) 0.008(6) 0.024(6) 0.009(5) -0.003(5) -0.002(6)
N2A 0.018(8) 0.004(7) 0.018(6) 0.000(4) 0.002(5) 0.004(5)
N3 0.016(6) 0.010(5) 0.012(4) 0.003(3) -0.004(3) 0.002(4)
N3A 0.016(6) 0.010(5) 0.012(4) 0.003(3) -0.004(3) 0.002(4)
Cl2 0.015(2) 0.0171(19) 0.0144(16) -0.0018(12) -0.0010(13) -0.0002(16)
Cl1 0.012(2) 0.028(2) 0.0176(17) 0.0017(14) 0.0041(14) 0.0011(17)
S1 0.015(2) 0.020(2) 0.030(2) 0.0004(15) 0.0055(16) -0.0012(18)
S1A 0.013(2) 0.021(2) 0.0263(19) 0.0026(15) -0.0001(15) -0.0004(17)

loop_
_atom_type_symbol
_atom_type_description
_atom_type_scat_dispersion_real
_atom_type_scat_dispersion_imag
_atom_type_scat_source
C C 0.0033 0.0016 'International Tables Vol C Tables 4.2.6.8 and 6.1.1.4'
H H 0 0 'International Tables Vol C Tables 4.2.6.8 and 6.1.1.4'
N N 0.0061 0.0033 'International Tables Vol C Tables 4.2.6.8 and 6.1.1.4'
S S 0.1246 0.1234 'International Tables Vol C Tables 4.2.6.8 and 6.1.1.4'
Cl Cl 0.1484 0.1585 'International Tables Vol C Tables 4.2.6.8 and 6.1.1.4'
Pt Pt -1.7033 8.3905 'International Tables Vol C Tables 4.2.6.8 and 6.1.1.4'

loop_
_geom_angle_atom_site_label_1
_geom_angle_atom_site_label_2
_geom_angle_atom_site_label_3
_geom_angle
_geom_angle_site_symmetry_1
_geom_angle_site_symmetry_3
N1 Pt N3 79.6(5) . .
N1 Pt Cl1 176.9(3) . .
N3 Pt Cl1 97.6(4) . .
N1 Pt Cl2 93.6(3) . .
N3 Pt Cl2 172.8(4) . .
Cl1 Pt Cl2 89.29(13) . .
N1A PtA N3A 78.9(5) . .
N1A PtA Cl2A 94.2(3) . .
N3A PtA Cl2A 172.8(4) . .
N1A PtA Cl1A 177.6(3) . .
N3A PtA Cl1A 99.1(4) . .
Cl2A PtA Cl1A 87.90(14) . .
N1 C1 N2 117.0(15) . .
N1 C1 S1 118.8(12) . .
N2 C1 S1 124.2(12) . .
N1A C1A N2A 115.2(13) . .
N1A C1A S1A 119.0(11) . .
N2A C1A S1A 125.8(11) . .
N1 C2 C3 106.5(11) . .
N1A C2A C3A 105.9(11) . .
C2 C3 S1 108.4(10) . .
C2A C3A S1A 106.6(11) . .
N3 C4 C5 108.9(14) . .
N3 C4 C7 123.7(14) . .
C5 C4 C7 127.4(12) . .
N3A C4A C5A 109.9(13) . .
N3A C4A C7A 123.9(13) . .
C5A C4A C7A 126.2(12) . .
C6 C5 C4 109.1(13) . .
C6A C5A C4A 108.1(12) . .
C5 C6 N2 105.1(15) . .
C5 C6 C8 132.1(14) . .
N2 C6 C8 122.8(13) . .
C5A C6A N2A 105.0(14) . .
C5A C6A C8A 131.7(13) . .
N2A C6A C8A 123.3(14) . .
C1 N1 C2 113.8(14) . .
C1 N1 Pt 116.2(10) . .
C2 N1 Pt 129.8(10) . .
C1A N1A C2A 111.4(13) . .
C1A N1A PtA 117.8(9) . .
C2A N1A PtA 130.7(9) . .
N3 N2 C1 115.8(12) . .
N3 N2 C6 110.2(12) . .
C1 N2 C6 133.8(14) . .
N3A N2A C1A 116.4(11) . .
N3A N2A C6A 110.4(12) . .
C1A N2A C6A 133.2(14) . .
C4 N3 N2 106.6(12) . .
C4 N3 Pt 141.9(12) . .
N2 N3 Pt 111.4(8) . .
C4A N3A N2A 106.6(11) . .
C4A N3A PtA 141.6(11) . .
N2A N3A PtA 111.7(8) . .
C1 S1 C3 87.7(8) . .
C1A S1A C3A 87.7(7) . .

loop_
_geom_bond_atom_site_label_1
_geom_bond_atom_site_label_2
_geom_bond_distance
_geom_bond_site_symmetry_2
Pt N1 1.984(14) .
Pt N3 2.022(11) .
Pt Cl1 2.287(4) .
Pt Cl2 2.299(3) .
PtA N1A 1.992(13) .
PtA N3A 2.024(11) .
PtA Cl2A 2.288(3) .
PtA Cl1A 2.303(4) .
C1 N1 1.27(2) .
C1 N2 1.384(19) .
C1 S1 1.744(16) .
C1A N1A 1.281(18) .
C1A N2A 1.386(18) .
C1A S1A 1.712(16) .
C2 N1 1.480(18) .
C2 C3 1.53(2) .
C2A N1A 1.488(17) .
C2A C3A 1.50(2) .
C3 S1 1.816(16) .
C3A S1A 1.805(15) .
C4 N3 1.331(17) .
C4 C5 1.40(2) .
C4 C7 1.47(2) .
C4A N3A 1.314(17) .
C4A C5A 1.41(2) .
C4A C7A 1.48(2) .
C5 C6 1.35(2) .
C5A C6A 1.37(2) .
C6 N2 1.394(19) .
C6 C8 1.48(2) .
C6A N2A 1.394(17) .
C6A C8A 1.47(2) .
N2 N3 1.378(18) .
N2A N3A 1.389(18) .
